data_7210875
loop_
_publ_author_name
'Xu, Na'
'Yang, Jin'
'He, Yuan-Chun'
'Liu, Ying-Ying'
'Ma, Jian-Fang'

_publ_section_title
;
 Syntheses, structures, luminescent sensor, and magnetism of a series of
 coordination polymers constructed by
 3-carboxy-1-(4&#x2032;-carboxy-benzyl)-2-oxidopyridinium
;
_journal_issue 36
_journal_name_full CrystEngComm
_journal_page_first 7360
_journal_paper_doi 10.1039/c3ce40850g
_journal_volume 15
_journal_year 2013
_chemical_formula_moiety 'C38 H30 Cu2 N4 O12'
_chemical_formula_sum 'C38 H30 Cu2 N4 O12'
_chemical_formula_weight 861.74
_chemical_name_systematic
;
 ?
;
_space_group_IT_number 14
_symmetry_cell_setting monoclinic
_symmetry_space_group_name_Hall '-P 2ybc'
_symmetry_space_group_name_H-M 'P 1 21/c 1'
_atom_sites_solution_hydrogens geom
_atom_sites_solution_primary direct
_atom_sites_solution_secondary difmap
_audit_creation_method SHELXL-97
_cell_angle_alpha 90.00
_cell_angle_beta 103.631(3)
_cell_angle_gamma 90.00
_cell_formula_units_Z 2
_cell_length_a 14.8430(4)
_cell_length_b 9.5300(3)
_cell_length_c 12.6580(4)
_cell_measurement_reflns_used 2823
_cell_measurement_temperature 293(2)
_cell_measurement_theta_max 29.0840
_cell_measurement_theta_min 3.2736
_cell_volume 1740.09(9)
_computing_cell_refinement CrysAlis
_computing_data_collection 'CrysAlis (Oxford Diffraction, 2006)'
_computing_data_reduction CrysAlis
_computing_structure_refinement 'SHELXL-97 (Sheldrick, 1997)'
_computing_structure_solution 'SHELXS-97 (Sheldrick, 1997)'
_diffrn_ambient_temperature 293(2)
_diffrn_detector_area_resol_mean 10.0
_diffrn_measured_fraction_theta_full 0.995
_diffrn_measured_fraction_theta_max 0.847
_diffrn_measurement_device_type 'Oxford Diffraction Gemini R Ultra'
_diffrn_measurement_method '\w scan'
_diffrn_radiation_monochromator graphite
_diffrn_radiation_source 'fine-focus sealed tube'
_diffrn_radiation_type 'Mo K\a'
_diffrn_radiation_wavelength 0.71069
_diffrn_reflns_av_R_equivalents 0.0195
_diffrn_reflns_av_sigmaI/netI 0.0315
_diffrn_reflns_limit_h_max 19
_diffrn_reflns_limit_h_min -12
_diffrn_reflns_limit_k_max 12
_diffrn_reflns_limit_k_min -8
_diffrn_reflns_limit_l_max 16
_diffrn_reflns_limit_l_min -17
_diffrn_reflns_number 7396
_diffrn_reflns_theta_full 25.00
_diffrn_reflns_theta_max 29.15
_diffrn_reflns_theta_min 3.28
_exptl_absorpt_coefficient_mu 1.297
_exptl_absorpt_correction_T_max 0.8193
_exptl_absorpt_correction_T_min 0.7815
_exptl_absorpt_correction_type multi-scan
_exptl_absorpt_process_details
;
CrysAlis (Oxford Diffraction, 2006)
;
_exptl_crystal_colour blue
_exptl_crystal_density_diffrn 1.645
_exptl_crystal_density_method 'not measured'
_exptl_crystal_description block
_exptl_crystal_F_000 880
_exptl_crystal_size_max 0.25
_exptl_crystal_size_mid 0.22
_exptl_crystal_size_min 0.20
_refine_diff_density_max 0.763
_refine_diff_density_min -0.385
_refine_diff_density_rms 0.062
_refine_ls_extinction_method none
_refine_ls_goodness_of_fit_ref 1.044
_refine_ls_hydrogen_treatment mixed
_refine_ls_matrix_type full
_refine_ls_number_parameters 259
_refine_ls_number_reflns 3970
_refine_ls_number_restraints 2
_refine_ls_restrained_S_all 1.044
_refine_ls_R_factor_all 0.0456
_refine_ls_R_factor_gt 0.0349
_refine_ls_shift/su_max 0.001
_refine_ls_shift/su_mean 0.000
_refine_ls_structure_factor_coef Fsqd
_refine_ls_weighting_details 'calc w=1/[\s^2^(Fo^2^)+(0.0463P)^2^+0.8022P] where P=(Fo^2^+2Fc^2^)/3'
_refine_ls_weighting_scheme calc
_refine_ls_wR_factor_gt 0.0899
_refine_ls_wR_factor_ref 0.0967
_reflns_number_gt 3298
_reflns_number_total 3970
_reflns_threshold_expression >2\s(I)
_cod_data_source_file c3ce40850g.txt
_cod_data_source_block Compound-6
_cod_original_sg_symbol_Hall '-P 2ybc '
_cod_original_sg_symbol_H-M 'P 21/c'
_cod_database_code 7210875

loop_
_symmetry_equiv_pos_as_xyz
'x, y, z'
'-x, y+1/2, -z+1/2'
'-x, -y, -z'
'x, -y-1/2, z-1/2'

loop_
_atom_site_label
_atom_site_type_symbol
_atom_site_fract_x
_atom_site_fract_y
_atom_site_fract_z
_atom_site_U_iso_or_equiv
_atom_site_adp_type
_atom_site_occupancy
_atom_site_symmetry_multiplicity
_atom_site_calc_flag
_atom_site_refinement_flags
Cu1 Cu 0.817576(18) -0.00559(2) 0.48507(2) 0.02760(10) Uani 1 1 d .
C14 C 0.34754(16) -0.0921(2) 0.5612(2) 0.0349(5) Uani 1 1 d .
C11 C 0.43628(15) -0.1678(2) 0.56233(19) 0.0319(5) Uani 1 1 d .
C12 C 0.48867(18) -0.2226(3) 0.6585(2) 0.0473(6) Uani 1 1 d .
H12 H 0.4701 -0.2079 0.7228 0.057 Uiso 1 1 calc R
C13 C 0.56816(18) -0.2988(3) 0.6605(2) 0.0469(6) Uani 1 1 d .
H13 H 0.6015 -0.3368 0.7257 0.056 Uiso 1 1 calc R
C8 C 0.59866(15) -0.3193(2) 0.56688(18) 0.0316(5) Uani 1 1 d .
C9 C 0.54732(19) -0.2627(4) 0.4711(2) 0.0531(8) Uani 1 1 d .
H9 H 0.5672 -0.2742 0.4072 0.064 Uiso 1 1 calc R
C10 C 0.46688(19) -0.1890(3) 0.4691(2) 0.0512(7) Uani 1 1 d .
H10 H 0.4327 -0.1531 0.4036 0.061 Uiso 1 1 calc R
C7 C 0.68611(16) -0.4036(2) 0.5734(2) 0.0359(5) Uani 1 1 d .
H7A H 0.7351 -0.3653 0.6308 0.043 Uiso 1 1 calc R
H7B H 0.6753 -0.4995 0.5929 0.043 Uiso 1 1 calc R
C5 C 0.69290(18) -0.5126(2) 0.3997(2) 0.0422(6) Uani 1 1 d .
H5 H 0.6577 -0.5861 0.4169 0.051 Uiso 1 1 calc R
C4 C 0.7183(2) -0.5149(3) 0.3044(3) 0.0478(7) Uani 1 1 d .
H4 H 0.6993 -0.5874 0.2549 0.057 Uiso 1 1 calc R
C3 C 0.77371(17) -0.4068(3) 0.2814(2) 0.0402(6) Uani 1 1 d .
H3 H 0.7920 -0.4080 0.2160 0.048 Uiso 1 1 calc R
C2 C 0.80207(14) -0.2984(2) 0.35292(17) 0.0279(4) Uani 1 1 d .
C1 C 0.76866(14) -0.2917(2) 0.44981(18) 0.0272(4) Uani 1 1 d .
C6 C 0.87056(14) -0.1925(2) 0.32844(17) 0.0284(4) Uani 1 1 d .
C15 C 0.87744(17) 0.2722(2) 0.56378(19) 0.0366(5) Uani 1 1 d .
H15 H 0.8488 0.2464 0.6187 0.044 Uiso 1 1 calc R
C16 C 0.92637(17) 0.3958(2) 0.57456(19) 0.0355(5) Uani 1 1 d .
H16 H 0.9297 0.4522 0.6353 0.043 Uiso 1 1 calc R
C17 C 0.97074(15) 0.4362(2) 0.49450(17) 0.0269(4) Uani 1 1 d .
C18 C 0.95730(18) 0.3514(2) 0.4028(2) 0.0380(5) Uani 1 1 d .
H18 H 0.9826 0.3766 0.3450 0.046 Uiso 1 1 calc R
C19 C 0.90631(17) 0.2298(2) 0.39794(19) 0.0353(5) Uani 1 1 d .
H19 H 0.8976 0.1750 0.3356 0.042 Uiso 1 1 calc R
N1 N 0.71772(12) -0.40475(18) 0.47143(16) 0.0312(4) Uani 1 1 d .
N2 N 0.86906(12) 0.18706(18) 0.47774(15) 0.0279(4) Uani 1 1 d .
O4 O 0.33056(13) -0.0520(3) 0.64797(15) 0.0559(5) Uani 1 1 d .
O5 O 0.29052(11) -0.07556(17) 0.46932(13) 0.0342(4) Uani 1 1 d .
O3 O 0.90689(13) -0.21695(19) 0.25264(14) 0.0467(4) Uani 1 1 d .
O2 O 0.89016(11) -0.08284(15) 0.38761(13) 0.0337(4) Uani 1 1 d .
O1 O 0.78073(11) -0.19347(15) 0.51776(12) 0.0339(4) Uani 1 1 d .
O1W O 0.93026(13) -0.0207(2) 0.64954(16) 0.0399(4) Uani 1 1 d D
H1A H 0.933(2) -0.092(4) 0.673(3) 0.060 Uiso 1 1 d D
H1B H 0.975(3) 0.002(3) 0.646(3) 0.060 Uiso 1 1 d D

loop_
_atom_site_aniso_label
_atom_site_aniso_U_11
_atom_site_aniso_U_22
_atom_site_aniso_U_33
_atom_site_aniso_U_23
_atom_site_aniso_U_13
_atom_site_aniso_U_12
Cu1 0.03067(17) 0.02318(15) 0.03275(17) -0.00293(10) 0.01512(12) -0.00350(10)
C14 0.0291(11) 0.0353(12) 0.0422(13) -0.0053(10) 0.0120(10) -0.0065(9)
C11 0.0264(11) 0.0350(11) 0.0355(12) -0.0015(9) 0.0093(9) -0.0065(9)
C12 0.0375(14) 0.0744(19) 0.0310(12) -0.0032(12) 0.0101(10) 0.0045(13)
C13 0.0378(14) 0.0712(18) 0.0303(12) 0.0091(12) 0.0052(10) 0.0050(13)
C8 0.0272(11) 0.0332(11) 0.0355(12) 0.0048(9) 0.0091(9) -0.0056(9)
C9 0.0453(15) 0.086(2) 0.0325(13) 0.0132(14) 0.0171(11) 0.0239(15)
C10 0.0431(15) 0.077(2) 0.0351(13) 0.0175(13) 0.0124(11) 0.0197(14)
C7 0.0335(12) 0.0349(12) 0.0405(13) 0.0107(10) 0.0114(10) -0.0010(10)
C5 0.0368(14) 0.0274(11) 0.0631(18) -0.0056(11) 0.0134(12) -0.0085(10)
C4 0.0421(15) 0.0411(14) 0.0606(18) -0.0225(12) 0.0128(13) -0.0119(11)
C3 0.0352(13) 0.0417(13) 0.0451(14) -0.0140(11) 0.0126(11) -0.0037(10)
C2 0.0239(10) 0.0279(10) 0.0320(11) -0.0034(9) 0.0067(8) 0.0004(8)
C1 0.0235(10) 0.0230(9) 0.0339(11) 0.0004(9) 0.0047(8) 0.0004(8)
C6 0.0251(10) 0.0315(11) 0.0291(11) -0.0018(9) 0.0078(8) 0.0017(8)
C15 0.0469(14) 0.0342(12) 0.0342(12) -0.0043(10) 0.0202(10) -0.0099(10)
C16 0.0473(14) 0.0325(11) 0.0304(11) -0.0064(9) 0.0165(10) -0.0093(10)
C17 0.0298(10) 0.0219(9) 0.0305(11) 0.0019(8) 0.0103(8) 0.0021(9)
C18 0.0569(15) 0.0271(11) 0.0382(13) -0.0031(10) 0.0279(11) -0.0067(10)
C19 0.0508(14) 0.0268(11) 0.0339(12) -0.0050(9) 0.0210(10) -0.0049(10)
N1 0.0272(9) 0.0264(9) 0.0412(11) 0.0024(8) 0.0101(8) -0.0012(7)
N2 0.0287(9) 0.0234(8) 0.0331(10) -0.0003(7) 0.0106(7) -0.0025(7)
O4 0.0438(11) 0.0822(14) 0.0422(11) -0.0196(10) 0.0111(8) 0.0080(10)
O5 0.0291(8) 0.0376(9) 0.0379(9) -0.0006(7) 0.0120(7) 0.0018(7)
O3 0.0486(11) 0.0538(10) 0.0468(10) -0.0195(8) 0.0294(8) -0.0158(8)
O2 0.0366(9) 0.0271(8) 0.0434(9) -0.0076(7) 0.0211(7) -0.0057(6)
O1 0.0453(9) 0.0277(7) 0.0324(8) -0.0034(6) 0.0169(7) -0.0088(7)
O1W 0.0340(10) 0.0406(10) 0.0446(10) 0.0091(8) 0.0081(8) -0.0051(8)

loop_
_atom_type_symbol
_atom_type_description
_atom_type_scat_dispersion_real
_atom_type_scat_dispersion_imag
_atom_type_scat_source
C C 0.0033 0.0016 'International Tables Vol C Tables 4.2.6.8 and 6.1.1.4'
H H 0.0000 0.0000 'International Tables Vol C Tables 4.2.6.8 and 6.1.1.4'
N N 0.0061 0.0033 'International Tables Vol C Tables 4.2.6.8 and 6.1.1.4'
O O 0.0106 0.0060 'International Tables Vol C Tables 4.2.6.8 and 6.1.1.4'
Cu Cu 0.3201 1.2651 'International Tables Vol C Tables 4.2.6.8 and 6.1.1.4'

loop_
_geom_angle_atom_site_label_1
_geom_angle_atom_site_label_2
_geom_angle_atom_site_label_3
_geom_angle
_geom_angle_site_symmetry_1
_geom_angle_site_symmetry_3
O1 Cu1 O2 90.68(6) . .
O1 Cu1 O5 90.56(7) . 3_656
O2 Cu1 O5 158.41(7) . 3_656
O1 Cu1 N2 170.07(7) . .
O2 Cu1 N2 92.46(7) . .
O5 Cu1 N2 89.98(7) 3_656 .
O1 Cu1 O1W 86.11(7) . .
O2 Cu1 O1W 98.77(7) . .
O5 Cu1 O1W 102.82(7) 3_656 .
N2 Cu1 O1W 84.11(7) . .
O4 C14 O5 122.5(2) . .
O4 C14 C11 120.0(2) . .
O5 C14 C11 117.4(2) . .
C10 C11 C12 117.9(2) . .
C10 C11 C14 122.0(2) . .
C12 C11 C14 120.1(2) . .
C13 C12 C11 121.0(2) . .
C13 C12 H12 119.5 . .
C11 C12 H12 119.5 . .
C8 C13 C12 120.8(2) . .
C8 C13 H13 119.6 . .
C12 C13 H13 119.6 . .
C13 C8 C9 118.3(2) . .
C13 C8 C7 118.7(2) . .
C9 C8 C7 123.0(2) . .
C10 C9 C8 120.7(2) . .
C10 C9 H9 119.7 . .
C8 C9 H9 119.7 . .
C11 C10 C9 121.3(2) . .
C11 C10 H10 119.4 . .
C9 C10 H10 119.4 . .
N1 C7 C8 113.76(19) . .
N1 C7 H7A 108.8 . .
C8 C7 H7A 108.8 . .
N1 C7 H7B 108.8 . .
C8 C7 H7B 108.8 . .
H7A C7 H7B 107.7 . .
C4 C5 N1 121.3(2) . .
C4 C5 H5 119.3 . .
N1 C5 H5 119.3 . .
C5 C4 C3 118.7(2) . .
C5 C4 H4 120.7 . .
C3 C4 H4 120.7 . .
C2 C3 C4 121.6(2) . .
C2 C3 H3 119.2 . .
C4 C3 H3 119.2 . .
C3 C2 C1 119.0(2) . .
C3 C2 C6 118.9(2) . .
C1 C2 C6 122.10(18) . .
O1 C1 N1 116.28(19) . .
O1 C1 C2 126.78(19) . .
N1 C1 C2 116.94(18) . .
O3 C6 O2 122.1(2) . .
O3 C6 C2 118.17(19) . .
O2 C6 C2 119.70(18) . .
N2 C15 C16 123.1(2) . .
N2 C15 H15 118.5 . .
C16 C15 H15 118.5 . .
C15 C16 C17 119.8(2) . .
C15 C16 H16 120.1 . .
C17 C16 H16 120.1 . .
C16 C17 C18 116.7(2) . .
C16 C17 C17 121.9(2) . 3_766
C18 C17 C17 121.4(2) . 3_766
C19 C18 C17 119.7(2) . .
C19 C18 H18 120.1 . .
C17 C18 H18 120.1 . .
N2 C19 C18 123.2(2) . .
N2 C19 H19 118.4 . .
C18 C19 H19 118.4 . .
C5 N1 C1 122.1(2) . .
C5 N1 C7 119.81(19) . .
C1 N1 C7 118.06(18) . .
C19 N2 C15 117.26(18) . .
C19 N2 Cu1 123.40(14) . .
C15 N2 Cu1 118.79(15) . .
C14 O5 Cu1 101.01(13) . 3_656
C6 O2 Cu1 126.30(14) . .
C1 O1 Cu1 122.88(14) . .
Cu1 O1W H1A 112(3) . .
Cu1 O1W H1B 114(3) . .
H1A O1W H1B 110(4) . .

loop_
_geom_bond_atom_site_label_1
_geom_bond_atom_site_label_2
_geom_bond_distance
_geom_bond_site_symmetry_2
Cu1 O1 1.9449(15) .
Cu1 O2 1.9624(15) .
Cu1 O5 1.9854(15) 3_656
Cu1 N2 1.9992(17) .
Cu1 O1W 2.348(2) .
C14 O4 1.244(3) .
C14 O5 1.276(3) .
C14 C11 1.499(3) .
C11 C10 1.375(3) .
C11 C12 1.383(3) .
C12 C13 1.381(4) .
C12 H12 0.9300 .
C13 C8 1.378(3) .
C13 H13 0.9300 .
C8 C9 1.381(3) .
C8 C7 1.512(3) .
C9 C10 1.380(4) .
C9 H9 0.9300 .
C10 H10 0.9300 .
C7 N1 1.473(3) .
C7 H7A 0.9700 .
C7 H7B 0.9700 .
C5 C4 1.346(4) .
C5 N1 1.364(3) .
C5 H5 0.9300 .
C4 C3 1.391(4) .
C4 H4 0.9300 .
C3 C2 1.373(3) .
C3 H3 0.9300 .
C2 C1 1.429(3) .
C2 C6 1.515(3) .
C1 O1 1.255(2) .
C1 N1 1.380(3) .
C6 O3 1.229(3) .
C6 O2 1.278(3) .
C15 N2 1.340(3) .
C15 C16 1.374(3) .
C15 H15 0.9300 .
C16 C17 1.387(3) .
C16 H16 0.9300 .
C17 C18 1.390(3) .
C17 C17 1.482(4) 3_766
C18 C19 1.377(3) .
C18 H18 0.9300 .
C19 N2 1.325(3) .
C19 H19 0.9300 .
O5 Cu1 1.9854(15) 3_656
O1W H1A 0.74(4) .
O1W H1B 0.71(4) .

loop_
_geom_torsion_atom_site_label_1
_geom_torsion_atom_site_label_2
_geom_torsion_atom_site_label_3
_geom_torsion_atom_site_label_4
_geom_torsion
_geom_torsion_site_symmetry_1
_geom_torsion_site_symmetry_4
O4 C14 C11 C10 -166.6(3) . .
O5 C14 C11 C10 15.6(3) . .
O4 C14 C11 C12 15.4(3) . .
O5 C14 C11 C12 -162.4(2) . .
C10 C11 C12 C13 -1.3(4) . .
C14 C11 C12 C13 176.7(2) . .
C11 C12 C13 C8 1.6(4) . .
C12 C13 C8 C9 -0.5(4) . .
C12 C13 C8 C7 180.0(2) . .
C13 C8 C9 C10 -0.9(4) . .
C7 C8 C9 C10 178.6(3) . .
C12 C11 C10 C9 0.0(4) . .
C14 C11 C10 C9 -178.0(3) . .
C8 C9 C10 C11 1.1(5) . .
C13 C8 C7 N1 -173.3(2) . .
C9 C8 C7 N1 7.2(3) . .
N1 C5 C4 C3 2.2(4) . .
C5 C4 C3 C2 -0.5(4) . .
C4 C3 C2 C1 -4.3(4) . .
C4 C3 C2 C6 173.5(2) . .
C3 C2 C1 O1 -172.8(2) . .
C6 C2 C1 O1 9.5(3) . .
C3 C2 C1 N1 7.2(3) . .
C6 C2 C1 N1 -170.55(18) . .
C3 C2 C6 O3 -8.8(3) . .
C1 C2 C6 O3 169.0(2) . .
C3 C2 C6 O2 172.5(2) . .
C1 C2 C6 O2 -9.7(3) . .
N2 C15 C16 C17 -0.8(4) . .
C15 C16 C17 C18 4.3(4) . .
C15 C16 C17 C17 -176.1(3) . 3_766
C16 C17 C18 C19 -3.6(4) . .
C17 C17 C18 C19 176.7(3) 3_766 .
C17 C18 C19 N2 -0.6(4) . .
C4 C5 N1 C1 1.0(4) . .
C4 C5 N1 C7 178.1(2) . .
O1 C1 N1 C5 174.3(2) . .
C2 C1 N1 C5 -5.7(3) . .
O1 C1 N1 C7 -2.8(3) . .
C2 C1 N1 C7 177.22(18) . .
C8 C7 N1 C5 -95.1(2) . .
C8 C7 N1 C1 82.1(2) . .
C18 C19 N2 C15 4.2(4) . .
C18 C19 N2 Cu1 -167.14(19) . .
C16 C15 N2 C19 -3.5(4) . .
C16 C15 N2 Cu1 168.2(2) . .
O1 Cu1 N2 C19 129.6(4) . .
O2 Cu1 N2 C19 21.28(19) . .
O5 Cu1 N2 C19 -137.26(19) 3_656 .
O1W Cu1 N2 C19 119.85(19) . .
O1 Cu1 N2 C15 -41.6(5) . .
O2 Cu1 N2 C15 -149.94(18) . .
O5 Cu1 N2 C15 51.52(18) 3_656 .
O1W Cu1 N2 C15 -51.37(18) . .
O4 C14 O5 Cu1 -4.5(3) . 3_656
C11 C14 O5 Cu1 173.27(16) . 3_656
O3 C6 O2 Cu1 163.49(17) . .
C2 C6 O2 Cu1 -17.9(3) . .
O1 Cu1 O2 C6 33.59(18) . .
O5 Cu1 O2 C6 -59.7(3) 3_656 .
N2 Cu1 O2 C6 -155.83(18) . .
O1W Cu1 O2 C6 119.75(18) . .
N1 C1 O1 Cu1 -161.73(14) . .
C2 C1 O1 Cu1 18.2(3) . .
O2 Cu1 O1 C1 -32.77(17) . .
O5 Cu1 O1 C1 125.68(17) 3_656 .
N2 Cu1 O1 C1 -141.2(4) . .
O1W Cu1 O1 C1 -131.51(17) . .
